data_2012052
loop_
_publ_author_name
'Rodrigues, V. H.'
'Paix\~ao, J. A.'
'Costa, M.M.R.R.'
'Matos Beja, A.'

_publ_section_title
;
 Betainium trifluoroacetate
;
_journal_issue 6
_journal_name_full 'Acta Crystallographica Section C'
_journal_page_first 761
_journal_page_last 763
_journal_paper_doi 10.1107/S0108270101004966
_journal_volume 57
_journal_year 2001
_chemical_formula_moiety 'C5 H12 NO2 + , CF3 COO -'
_chemical_formula_sum 'C7 H12 F3 N O4'
_chemical_formula_weight 231.18
_chemical_name_common 'betainium trifluoroacetate'
_chemical_name_systematic
;
 N,N,N-trimethylglycinium-trifluoroacetate
;
_space_group_IT_number 14
_symmetry_cell_setting monoclinic
_symmetry_space_group_name_Hall '-P 2ybc'
_symmetry_space_group_name_H-M 'P 1 21/c 1'
_audit_creation_method SHELXL-97
_cell_angle_alpha 90.00
_cell_angle_beta 107.54(4)
_cell_angle_gamma 90.00
_cell_formula_units_Z 4
_cell_length_a 6.088(2)
_cell_length_b 11.9486(15)
_cell_length_c 15.022(12)
_cell_measurement_reflns_used 25
_cell_measurement_temperature 293(2)
_cell_measurement_theta_max 15.17
_cell_measurement_theta_min 7.8
_cell_volume 1041.9(9)
_computing_cell_refinement 'CAD-4 software'
_computing_data_collection 'CAD-4 software (Enraf-Nonius, 1989)'
_computing_data_reduction 'HELENA (Spek, 1997)'
_computing_molecular_graphics 'ORTEPII (Johnson, 1976)'
_computing_publication_material SHELXL97
_computing_structure_refinement 'SHELXL97 (Sheldrick, 1997)'
_computing_structure_solution 'SHELXS97 (Sheldrick, 1997)'
_diffrn_ambient_temperature 293(2)
_diffrn_measured_fraction_theta_full .993
_diffrn_measured_fraction_theta_max .993
_diffrn_measurement_device_type 'Enraf-Nonius CAD-4 diffractometer'
_diffrn_measurement_method 'profile data from \w-2\q scans'
_diffrn_radiation_monochromator graphite
_diffrn_radiation_source 'fine-focus sealed tube'
_diffrn_radiation_type MoK\a
_diffrn_radiation_wavelength .71073
_diffrn_reflns_av_R_equivalents .0388
_diffrn_reflns_av_sigmaI/netI .0139
_diffrn_reflns_limit_h_max 7
_diffrn_reflns_limit_h_min 0
_diffrn_reflns_limit_k_max 0
_diffrn_reflns_limit_k_min -15
_diffrn_reflns_limit_l_max 18
_diffrn_reflns_limit_l_min -19
_diffrn_reflns_number 2588
_diffrn_reflns_theta_full 27.48
_diffrn_reflns_theta_max 27.48
_diffrn_reflns_theta_min 3.32
_diffrn_standards_decay_% 4.7
_diffrn_standards_interval_time 180
_diffrn_standards_number 3
_exptl_absorpt_coefficient_mu .151
_exptl_absorpt_correction_type none
_exptl_crystal_colour colourless
_exptl_crystal_density_diffrn 1.474
_exptl_crystal_density_method 'not measured'
_exptl_crystal_description block
_exptl_crystal_F_000 480
_exptl_crystal_size_max .33
_exptl_crystal_size_mid .27
_exptl_crystal_size_min .25
_refine_diff_density_max .168
_refine_diff_density_min -.135
_refine_ls_extinction_coef .017(4)
_refine_ls_extinction_method 'SHELXL97 (Sheldrick, 1997)'
_refine_ls_goodness_of_fit_ref 1.028
_refine_ls_hydrogen_treatment mixed
_refine_ls_matrix_type full
_refine_ls_number_parameters 190
_refine_ls_number_reflns 2371
_refine_ls_number_restraints 0
_refine_ls_restrained_S_all 1.028
_refine_ls_R_factor_all .0612
_refine_ls_R_factor_gt .0389
_refine_ls_shift/su_max <0.001
_refine_ls_shift/su_mean .000
_refine_ls_structure_factor_coef Fsqd
_refine_ls_weighting_details 'calc w=1/[\s^2^(Fo^2^)+(0.0514P)^2^+0.3392P] where P=(Fo^2^+2Fc^2^)/3'
_refine_ls_weighting_scheme calc
_refine_ls_wR_factor_ref .1239
_reflns_number_gt 1735
_reflns_number_total 2371
_reflns_threshold_expression I>2\s(I)
_cod_data_source_file sk1468.cif
_cod_data_source_block I
_cod_original_sg_symbol_H-M 'P 21/c'
_cod_database_code 2012052
_cod_database_fobs_code 2012052

loop_
_symmetry_equiv_pos_as_xyz
'x, y, z'
'-x, y+1/2, -z+1/2'
'-x, -y, -z'
'x, -y-1/2, z-1/2'

loop_
_atom_site_label
_atom_site_fract_x
_atom_site_fract_y
_atom_site_fract_z
_atom_site_U_iso_or_equiv
_atom_site_adp_type
_atom_site_calc_flag
_atom_site_refinement_flags
_atom_site_occupancy
_atom_site_disorder_assembly
_atom_site_disorder_group
_atom_site_type_symbol
O1 .7099(3) .39062(14) .44445(9) .0793(5) Uani d . 1 . . O
H1 .825(6) .347(3) .442(2) .133(12) Uiso d . 1 . . H
O2 .6053(2) .38061(13) .29024(9) .0703(4) Uani d . 1 . . O
N .2194(2) .52732(11) .27730(9) .0445(3) Uani d . 1 . . N
C1 .5768(3) .41307(14) .36106(11) .0489(4) Uani d . 1 . . C
C2 .3822(3) .48786(14) .36801(11) .0485(4) Uani d . 1 . . C
H2A .2941 .4478 .4019 .058 Uiso calc R 1 . . H
H2B .4486 .5530 .4048 .058 Uiso calc R 1 . . H
C3 .0897(3) .43145(18) .22151(15) .0660(5) Uani d . 1 . . C
H3A -.0154 .4591 .1645 .099 Uiso calc R 1 . . H
H3B .0051 .3933 .2570 .099 Uiso calc R 1 . . H
H3C .1962 .3804 .2073 .099 Uiso calc R 1 . . H
C4 .3431(3) .59090(17) .22133(14) .0647(5) Uani d . 1 . . C
H4A .4432 .5411 .2016 .097 Uiso calc R 1 . . H
H4B .4327 .6495 .2589 .097 Uiso calc R 1 . . H
H4C .2331 .6229 .1675 .097 Uiso calc R 1 . . H
C5 .0511(3) .60441(19) .30180(16) .0752(6) Uani d . 1 . . C
H5A .1322 .6672 .3363 .113 Uiso calc R 1 . . H
H5B -.0265 .5649 .3392 .113 Uiso calc R 1 . . H
H5C -.0599 .6303 .2456 .113 Uiso calc R 1 . . H
F1a 1.5739(16) .1694(12) .5607(8) .110(3) Uani d P .62(2) A 1 F
F2a 1.3904(11) .1425(8) .4209(3) .0824(16) Uani d P .62(2) A 1 F
F3a 1.2744(14) .0628(5) .5219(7) .114(2) Uani d P .62(2) A 1 F
O3a 1.0577(14) .2750(7) .4355(5) .0640(15) Uani d P .62(2) A 1 O
O4a 1.2429(19) .2941(9) .5881(6) .0689(18) Uani d P .62(2) A 1 O
F1b 1.544(3) .1448(18) .5731(10) .106(5) Uani d P .38(2) A 2 F
F2b 1.422(3) .1724(17) .4250(8) .126(5) Uani d P .38(2) A 2 F
F3b 1.2699(16) .0581(9) .4947(14) .110(4) Uani d P .38(2) A 2 F
O3b 1.011(3) .2491(16) .4463(13) .092(4) Uani d P .38(2) A 2 O
O4b 1.265(3) .3219(16) .5678(15) .083(4) Uani d P .38(2) A 2 O
C6 1.2036(3) .25327(13) .50964(11) .0474(4) Uani d . 1 . . C
C7 1.3635(3) .15712(16) .50288(12) .0574(5) Uani d . 1 A . C

loop_
_atom_site_aniso_label
_atom_site_aniso_U_11
_atom_site_aniso_U_22
_atom_site_aniso_U_33
_atom_site_aniso_U_12
_atom_site_aniso_U_13
_atom_site_aniso_U_23
O1 .0819(10) .0983(11) .0488(7) .0471(9) .0066(7) .0008(7)
O2 .0706(8) .0911(10) .0524(7) .0304(7) .0233(6) -.0019(7)
N .0386(6) .0481(7) .0454(7) .0038(5) .0105(5) -.0024(6)
C1 .0511(9) .0503(9) .0457(8) .0089(7) .0152(7) .0022(7)
C2 .0523(9) .0539(9) .0411(8) .0118(7) .0167(7) .0010(7)
C3 .0510(10) .0711(12) .0729(12) -.0134(9) .0143(9) -.0209(10)
C4 .0656(11) .0643(11) .0601(11) -.0038(9) .0129(9) .0214(9)
C5 .0570(11) .0818(14) .0808(14) .0304(10) .0119(10) -.0149(11)
F1a .053(2) .136(6) .119(6) .032(3) -.006(3) -.021(4)
F2a .094(2) .106(3) .0506(19) .042(2) .026(2) -.0074(14)
F3a .181(6) .048(3) .145(4) .027(2) .099(4) .027(3)
O3a .056(3) .078(3) .0521(19) .024(2) .0081(19) .010(2)
O4a .070(4) .080(4) .0531(19) .020(3) .0138(17) -.016(2)
F1b .107(10) .121(8) .062(3) .075(8) -.019(4) -.006(4)
F2b .155(8) .126(8) .145(8) .011(5) .115(7) -.018(4)
F3b .087(4) .056(4) .178(9) .014(3) .024(5) -.041(5)
O3b .063(6) .082(7) .101(8) .030(5) -.020(4) -.046(5)
O4b .062(3) .088(8) .098(10) -.012(5) .023(6) -.052(6)
C6 .0481(8) .0447(8) .0482(9) .0053(7) .0125(7) -.0027(7)
C7 .0591(10) .0619(11) .0491(9) .0168(8) .0132(8) -.0015(8)

loop_
_atom_type_symbol
_atom_type_description
_atom_type_scat_dispersion_real
_atom_type_scat_dispersion_imag
_atom_type_scat_source
C C .0033 .0016 'International Tables Vol C Tables 4.2.6.8 and 6.1.1.4'
H H .0000 .0000 'International Tables Vol C Tables 4.2.6.8 and 6.1.1.4'
F F .0171 .0103 'International Tables Vol C Tables 4.2.6.8 and 6.1.1.4'
N N .0061 .0033 'International Tables Vol C Tables 4.2.6.8 and 6.1.1.4'
O O .0106 .0060 'International Tables Vol C Tables 4.2.6.8 and 6.1.1.4'

loop_
_geom_angle_atom_site_label_1
_geom_angle_atom_site_label_2
_geom_angle_atom_site_label_3
_geom_angle
_geom_angle_publ_flag
C1 O1 H1 110(2) ?
C4 N C3 110.15(15) ?
C4 N C2 111.33(13) ?
C3 N C2 111.17(14) ?
C4 N C5 108.82(15) ?
C3 N C5 108.82(15) ?
C2 N C5 106.43(14) ?
O2 C1 O1 125.25(16) ?
O2 C1 C2 125.51(16) ?
O1 C1 C2 109.23(14) ?
N C2 C1 116.12(13) yes
N C2 H2A 108.3 ?
C1 C2 H2A 108.3 ?
N C2 H2B 108.3 ?
C1 C2 H2B 108.3 ?
H2A C2 H2B 107.4 ?
N C3 H3A 109.5 ?
N C3 H3B 109.5 ?
H3A C3 H3B 109.5 ?
N C3 H3C 109.5 ?
H3A C3 H3C 109.5 ?
H3B C3 H3C 109.5 ?
N C4 H4A 109.5 ?
N C4 H4B 109.5 ?
H4A C4 H4B 109.5 ?
N C4 H4C 109.5 ?
H4A C4 H4C 109.5 ?
H4B C4 H4C 109.5 ?
N C5 H5A 109.5 ?
N C5 H5B 109.5 ?
H5A C5 H5B 109.5 ?
N C5 H5C 109.5 ?
H5A C5 H5C 109.5 ?
H5B C5 H5C 109.5 ?
O4b C6 O3a 120.6(11) ?
O4b C6 O4a 23.7(10) ?
O3a C6 O4a 131.7(6) ?
O4b C6 O3b 126.8(11) ?
O3a C6 O3b 22.1(12) ?
O4a C6 O3b 127.1(8) ?
O4b C6 C7 120.6(10) ?
O3a C6 C7 113.6(4) ?
O4a C6 C7 114.7(5) ?
O3b C6 C7 112.6(6) ?
F3b C7 F1b 102.4(10) ?
F3b C7 F2a 88.0(8) ?
F1b C7 F2a 116.2(8) ?
F3b C7 F1a 118.2(7) ?
F1b C7 F1a 18.4(14) ?
F2a C7 F1a 105.3(6) ?
F3b C7 F2b 105.5(9) ?
F1b C7 F2b 110.4(10) ?
F2a C7 F2b 17.5(10) ?
F1a C7 F2b 95.7(8) ?
F3b C7 F3a 17.7(9) ?
F1b C7 F3a 91.7(11) ?
F2a C7 F3a 105.5(5) ?
F1a C7 F3a 109.5(7) ?
F2b C7 F3a 122.9(8) ?
F3b C7 C6 114.8(5) ?
F1b C7 C6 115.9(8) ?
F2a C7 C6 115.3(3) ?
F1a C7 C6 112.5(6) ?
F2b C7 C6 107.4(6) ?
F3a C7 C6 108.4(4) ?

loop_
_geom_bond_atom_site_label_1
_geom_bond_atom_site_label_2
_geom_bond_site_symmetry_2
_geom_bond_distance
_geom_bond_publ_flag
O1 C1 . 1.298(2) yes
O1 H1 . .88(4) ?
O2 C1 . 1.193(2) yes
N C4 . 1.495(2) ?
N C3 . 1.496(2) ?
N C2 . 1.499(2) ?
N C5 . 1.504(2) ?
C1 C2 . 1.512(2) ?
C2 H2A . .9700 ?
C2 H2B . .9700 ?
C3 H3A . .9600 ?
C3 H3B . .9600 ?
C3 H3C . .9600 ?
C4 H4A . .9600 ?
C4 H4B . .9600 ?
C4 H4C . .9600 ?
C5 H5A . .9600 ?
C5 H5B . .9600 ?
C5 H5C . .9600 ?
F1a C7 . 1.321(9) ?
F2a C7 . 1.302(5) ?
F3a C7 . 1.319(6) ?
O3a C6 . 1.225(8) ?
O4a C6 . 1.231(9) ?
F1b C7 . 1.281(13) ?
F2b C7 . 1.334(12) ?
F3b C7 . 1.303(10) ?
O3b C6 . 1.268(14) ?
O4b C6 . 1.174(16) ?
C6 C7 . 1.529(2) yes

loop_
_geom_hbond_atom_site_label_D
_geom_hbond_atom_site_label_H
_geom_hbond_atom_site_label_A
_geom_hbond_distance_DH
_geom_hbond_distance_HA
_geom_hbond_distance_DA
_geom_hbond_angle_DHA
O1 H1 O3a .88(4) 1.68(4) 2.565(8) 175(3)
O1 H1 O3b .88(4) 1.62(4) 2.488(14) 168(3)

loop_
_geom_torsion_atom_site_label_1
_geom_torsion_atom_site_label_2
_geom_torsion_atom_site_label_3
_geom_torsion_atom_site_label_4
_geom_torsion
_geom_torsion_publ_flag
C4 N C2 C1 -58.52(19) yes
C3 N C2 C1 64.70(19) yes
C5 N C2 C1 -176.96(16) yes
O2 C1 C2 N -2.7(3) yes
O1 C1 C2 N 176.60(15) ?
O4b C6 C7 F3b 132(2) ?
O3a C6 C7 F3b -73.4(12) ?
O4a C6 C7 F3b 106.0(14) ?
O3b C6 C7 F3b -49(2) ?
O4b C6 C7 F1b 13(2) ?
O3a C6 C7 F1b 167.4(14) ?
O4a C6 C7 F1b -13.1(16) ?
O3b C6 C7 F1b -169(2) ?
O4b C6 C7 F2a -127.9(16) ?
O3a C6 C7 F2a 26.8(7) ?
O4a C6 C7 F2a -153.8(9) ?
O3b C6 C7 F2a 50.8(17) ?
O4b C6 C7 F1a -7.1(17) ?
O3a C6 C7 F1a 147.6(9) ?
O4a C6 C7 F1a -33.0(11) ?
O3b C6 C7 F1a 171.6(18) ?
O4b C6 C7 F2b -111(2) ?
O3a C6 C7 F2b 43.5(11) ?
O4a C6 C7 F2b -137.0(13) ?
O3b C6 C7 F2b 68(2) ?
O4b C6 C7 F3a 114.1(16) ?
O3a C6 C7 F3a -91.2(7) ?
O4a C6 C7 F3a 88.2(9) ?
O3b C6 C7 F3a -67.2(17) ?
